data_4106226
loop_
_publ_author_name
'Hongjian Lu'
'Wojciech I. Dzik'
'Xue Xu'
'Lukasz Wojtas'
'Bas de Bruin'
'X. Peter Zhang'

_publ_section_title
;
 Experimental Evidence for Cobalt(III)-Carbene Radicals: Key Intermediates
 in Cobalt(II)-Based Metalloradical Cyclopropanation
;
_journal_name_full 'Journal of the American Chemical Society'
_journal_page_first 8518
_journal_page_last 8521
_journal_paper_doi 10.1021/ja203434c
_journal_volume 133
_journal_year 2011
_chemical_formula_moiety 'C112 H80 Co2 N8 O4, C H Cl3'
_chemical_formula_sum 'C113 H81 Cl3 Co2 N8 O4'
_chemical_formula_weight 1839.07
_chemical_name_systematic
;
 ?
;
_space_group_IT_number 19
_symmetry_cell_setting orthorhombic
_symmetry_space_group_name_Hall 'P 2ac 2ab'
_symmetry_space_group_name_H-M 'P 21 21 21'
_atom_sites_solution_hydrogens geom
_atom_sites_solution_primary direct
_atom_sites_solution_secondary difmap
_audit_creation_method SHELXL-97
_cell_angle_alpha 90.00
_cell_angle_beta 90.00
_cell_angle_gamma 90.00
_cell_formula_units_Z 4
_cell_length_a 18.3531(4)
_cell_length_b 18.8032(4)
_cell_length_c 26.5436(6)
_cell_measurement_reflns_used 9983
_cell_measurement_temperature 100(2)
_cell_measurement_theta_max 64.4
_cell_measurement_theta_min 2.85
_cell_volume 9160.1(3)
_computing_cell_refinement 'APEX2 (Bruker, 2010); SAINT (Bruker, 2009)'
_computing_data_collection 'APEX2 (Bruker, 2010)'
_computing_data_reduction 'SAINT (Bruker, 2009);XPREP(Sheldrick,2008)'
_computing_publication_material 'APEX2 (Bruker, 2010)'
_computing_structure_refinement 'SHELXL-97 (Sheldrick, 2008)'
_computing_structure_solution 'SHELXS-97 (Sheldrick, 2008)'
_diffrn_ambient_temperature 100(2)
_diffrn_measured_fraction_theta_full 0.985
_diffrn_measured_fraction_theta_max 0.985
_diffrn_measurement_device_type 'BRUKER SMART APEXII CCD'
_diffrn_measurement_method 'omega scans'
_diffrn_radiation_monochromator graphite
_diffrn_radiation_source 'fine-focus sealed tube'
_diffrn_radiation_type CuK\a
_diffrn_radiation_wavelength 1.54178
_diffrn_reflns_av_R_equivalents 0.0657
_diffrn_reflns_av_sigmaI/netI 0.0815
_diffrn_reflns_limit_h_max 18
_diffrn_reflns_limit_h_min -21
_diffrn_reflns_limit_k_max 21
_diffrn_reflns_limit_k_min -22
_diffrn_reflns_limit_l_max 31
_diffrn_reflns_limit_l_min -29
_diffrn_reflns_number 59405
_diffrn_reflns_theta_full 65.96
_diffrn_reflns_theta_max 65.96
_diffrn_reflns_theta_min 2.88
_exptl_absorpt_coefficient_mu 4.119
_exptl_absorpt_correction_T_max 0.4930
_exptl_absorpt_correction_T_min 0.4930
_exptl_absorpt_correction_type multi-scan
_exptl_absorpt_process_details 'SADABS; (Sheldrick, 2003)'
_exptl_crystal_colour red
_exptl_crystal_density_diffrn 1.334
_exptl_crystal_description block
_exptl_crystal_F_000 3808
_exptl_crystal_size_max 0.20
_exptl_crystal_size_mid 0.20
_exptl_crystal_size_min 0.20
_refine_diff_density_max 0.404
_refine_diff_density_min -0.355
_refine_diff_density_rms 0.057
_refine_ls_abs_structure_details 'Flack H D (1983), Acta Cryst. A39, 876-881'
_refine_ls_abs_structure_Flack 0.492(3)
_refine_ls_extinction_method none
_refine_ls_goodness_of_fit_ref 1.012
_refine_ls_hydrogen_treatment constr
_refine_ls_matrix_type full
_refine_ls_number_parameters 1172
_refine_ls_number_reflns 15533
_refine_ls_number_restraints 1
_refine_ls_restrained_S_all 1.013
_refine_ls_R_factor_all 0.0929
_refine_ls_R_factor_gt 0.0535
_refine_ls_shift/su_max 0.001
_refine_ls_shift/su_mean 0.000
_refine_ls_structure_factor_coef Fsqd
_refine_ls_weighting_details 'calc w=1/[\s^2^(Fo^2^)+(0.0612P)^2^+0.0000P] where P=(Fo^2^+2Fc^2^)/3'
_refine_ls_weighting_scheme calc
_refine_ls_wR_factor_gt 0.1063
_refine_ls_wR_factor_ref 0.1202
_reflns_number_gt 11040
_reflns_number_total 15533
_reflns_threshold_expression >2sigma(I)
_cod_data_source_file ja203434c_si_002.cif
_cod_data_source_block hjl_cotpp_3_0m
_cod_database_code 4106226

loop_
_symmetry_equiv_pos_as_xyz
'x, y, z'
'-x+1/2, -y, z+1/2'
'-x, y+1/2, -z+1/2'
'x+1/2, -y+1/2, -z'

loop_
_atom_site_label
_atom_site_type_symbol
_atom_site_fract_x
_atom_site_fract_y
_atom_site_fract_z
_atom_site_U_iso_or_equiv
_atom_site_adp_type
_atom_site_occupancy
_atom_site_symmetry_multiplicity
_atom_site_calc_flag
_atom_site_refinement_flags
Co1 Co 0.29824(3) 0.62490(3) 0.09179(2) 0.02154(17) Uani 1 1 d .
Co2 Co 0.20541(4) 0.63251(3) 0.42533(2) 0.02160(17) Uani 1 1 d .
N1 N 0.38700(18) 0.57122(18) 0.08010(13) 0.0240(8) Uani 1 1 d .
N2 N 0.35510(18) 0.71153(18) 0.10108(14) 0.0250(9) Uani 1 1 d .
N3 N 0.20961(18) 0.68114(17) 0.09498(13) 0.0238(8) Uani 1 1 d .
N4 N 0.24246(17) 0.54166(17) 0.07203(13) 0.0223(8) Uani 1 1 d .
C1 C 0.3374(2) 0.4511(2) 0.08367(16) 0.0211(10) Uani 1 1 d .
C2 C 0.3933(2) 0.4981(2) 0.08193(16) 0.0250(10) Uani 1 1 d .
C3 C 0.4685(2) 0.4785(2) 0.07711(17) 0.0286(11) Uani 1 1 d .
H3 H 0.4874 0.4315 0.0776 0.034 Uiso 1 1 calc R
C4 C 0.5074(2) 0.5387(2) 0.07186(17) 0.0330(12) Uani 1 1 d .
H4 H 0.5584 0.5421 0.0663 0.040 Uiso 1 1 calc R
C5 C 0.4573(2) 0.5967(2) 0.07632(17) 0.0246(11) Uani 1 1 d .
C6 C 0.4778(2) 0.6673(2) 0.08069(17) 0.0268(11) Uani 1 1 d .
C7 C 0.4287(2) 0.7201(2) 0.09470(16) 0.0254(11) Uani 1 1 d .
C8 C 0.4507(2) 0.7910(2) 0.10873(18) 0.0324(12) Uani 1 1 d .
H8 H 0.4983 0.8107 0.1068 0.039 Uiso 1 1 calc R
C9 C 0.3903(2) 0.8234(2) 0.12512(18) 0.0329(12) Uani 1 1 d .
H9 H 0.3876 0.8707 0.1377 0.039 Uiso 1 1 calc R
C10 C 0.3310(2) 0.7753(2) 0.12057(17) 0.0262(11) Uani 1 1 d .
C11 C 0.2587(2) 0.7912(2) 0.13082(18) 0.0298(11) Uani 1 1 d .
C12 C 0.2014(2) 0.7482(2) 0.11711(16) 0.0262(10) Uani 1 1 d .
C13 C 0.1265(2) 0.7662(2) 0.11924(17) 0.0287(11) Uani 1 1 d .
H13 H 0.1066 0.8082 0.1335 0.034 Uiso 1 1 calc R
C14 C 0.0888(2) 0.7136(2) 0.09756(17) 0.0282(11) Uani 1 1 d .
H14 H 0.0376 0.7121 0.0926 0.034 Uiso 1 1 calc R
C15 C 0.1400(2) 0.6600(2) 0.08333(17) 0.0246(10) Uani 1 1 d .
C16 C 0.1210(2) 0.5928(2) 0.06484(16) 0.0232(10) Uani 1 1 d .
C17 C 0.1689(2) 0.5380(2) 0.06161(16) 0.0225(10) Uani 1 1 d .
C18 C 0.1483(2) 0.4642(2) 0.05325(16) 0.0280(11) Uani 1 1 d .
H18 H 0.1018 0.4475 0.0430 0.034 Uiso 1 1 calc R
C19 C 0.2071(2) 0.4243(2) 0.06271(16) 0.0288(11) Uani 1 1 d .
H19 H 0.2095 0.3738 0.0619 0.035 Uiso 1 1 calc R
C20 C 0.2660(2) 0.4718(2) 0.07428(16) 0.0244(10) Uani 1 1 d .
C21 C 0.3539(2) 0.3751(2) 0.09468(17) 0.0253(10) Uani 1 1 d .
C22 C 0.3657(2) 0.3251(2) 0.05698(19) 0.0366(13) Uani 1 1 d .
H22 H 0.3615 0.3387 0.0226 0.044 Uiso 1 1 calc R
C23 C 0.3836(2) 0.2558(2) 0.0692(2) 0.0354(12) Uani 1 1 d .
H23 H 0.3905 0.2219 0.0431 0.042 Uiso 1 1 calc R
C24 C 0.3914(2) 0.2353(2) 0.11867(19) 0.0325(12) Uani 1 1 d .
H24 H 0.4045 0.1877 0.1268 0.039 Uiso 1 1 calc R
C25 C 0.3799(3) 0.2850(2) 0.1567(2) 0.0393(13) Uani 1 1 d .
H25 H 0.3853 0.2716 0.1910 0.047 Uiso 1 1 calc R
C26 C 0.3607(2) 0.3536(2) 0.14463(18) 0.0310(12) Uani 1 1 d .
H26 H 0.3520 0.3869 0.1709 0.037 Uiso 1 1 calc R
C27 C 0.6016(3) 0.6869(3) 0.1170(2) 0.0481(15) Uani 1 1 d .
H27 H 0.5830 0.6738 0.1491 0.058 Uiso 1 1 calc R
C28 C 0.6742(3) 0.7066(3) 0.1117(3) 0.0551(16) Uani 1 1 d .
H28 H 0.7054 0.7067 0.1403 0.066 Uiso 1 1 calc R
C29 C 0.7015(3) 0.7260(2) 0.0651(2) 0.0486(15) Uani 1 1 d .
H29 H 0.7509 0.7402 0.0619 0.058 Uiso 1 1 calc R
C30 C 0.6573(3) 0.7248(2) 0.0238(2) 0.0473(15) Uani 1 1 d .
H30 H 0.6766 0.7375 -0.0081 0.057 Uiso 1 1 calc R
C31 C 0.5838(2) 0.7052(2) 0.0277(2) 0.0363(13) Uani 1 1 d .
H31 H 0.5533 0.7046 -0.0012 0.044 Uiso 1 1 calc R
C32 C 0.5564(2) 0.6865(2) 0.07515(19) 0.0280(11) Uani 1 1 d .
C33 C 0.2428(2) 0.8614(2) 0.15637(19) 0.0304(11) Uani 1 1 d .
C34 C 0.2105(3) 0.9160(2) 0.1303(2) 0.0435(13) Uani 1 1 d .
H34 H 0.1972 0.9100 0.0960 0.052 Uiso 1 1 calc R
C35 C 0.1974(3) 0.9813(3) 0.1551(2) 0.0520(15) Uani 1 1 d .
H35 H 0.1741 1.0191 0.1376 0.062 Uiso 1 1 calc R
C36 C 0.2179(3) 0.9902(3) 0.2039(2) 0.0537(16) Uani 1 1 d .
H36 H 0.2098 1.0346 0.2201 0.064 Uiso 1 1 calc R
C37 C 0.2505(3) 0.9355(3) 0.2300(2) 0.0540(16) Uani 1 1 d .
H37 H 0.2644 0.9422 0.2642 0.065 Uiso 1 1 calc R
C38 C 0.2629(3) 0.8710(3) 0.20676(19) 0.0427(13) Uani 1 1 d .
H38 H 0.2850 0.8332 0.2249 0.051 Uiso 1 1 calc R
C39 C 0.0417(2) 0.5792(2) 0.05512(17) 0.0264(11) Uani 1 1 d .
C40 C 0.0079(2) 0.6055(2) 0.01198(17) 0.0284(11) Uani 1 1 d .
H40 H 0.0352 0.6330 -0.0114 0.034 Uiso 1 1 calc R
C41 C -0.0652(2) 0.5922(2) 0.00281(18) 0.0328(12) Uani 1 1 d .
H41 H -0.0874 0.6093 -0.0272 0.039 Uiso 1 1 calc R
C42 C -0.1056(3) 0.5542(2) 0.0371(2) 0.0387(13) Uani 1 1 d .
H42 H -0.1558 0.5454 0.0310 0.046 Uiso 1 1 calc R
C43 C -0.0731(2) 0.5287(2) 0.0804(2) 0.0349(13) Uani 1 1 d .
H43 H -0.1016 0.5035 0.1044 0.042 Uiso 1 1 calc R
C44 C 0.0000(2) 0.5395(2) 0.08923(18) 0.0306(11) Uani 1 1 d .
H44 H 0.0222 0.5199 0.1185 0.037 Uiso 1 1 calc R
N51 N 0.14650(18) 0.71969(17) 0.43329(13) 0.0239(9) Uani 1 1 d .
N52 N 0.29566(19) 0.68762(17) 0.43293(13) 0.0246(8) Uani 1 1 d .
N53 N 0.26308(18) 0.54453(17) 0.42653(13) 0.0218(8) Uani 1 1 d .
N54 N 0.11558(18) 0.57632(17) 0.42809(13) 0.0235(8) Uani 1 1 d .
C51 C 0.2451(2) 0.8079(2) 0.44233(17) 0.0265(11) Uani 1 1 d .
C52 C 0.3017(2) 0.7603(2) 0.43817(16) 0.0244(10) Uani 1 1 d .
C53 C 0.3760(2) 0.7819(2) 0.43465(18) 0.0352(12) Uani 1 1 d .
H53 H 0.3942 0.8290 0.4378 0.042 Uiso 1 1 calc R
C54 C 0.4149(2) 0.7233(2) 0.42610(18) 0.0326(12) Uani 1 1 d .
H54 H 0.4661 0.7212 0.4210 0.039 Uiso 1 1 calc R
C55 C 0.3658(2) 0.6640(2) 0.42603(18) 0.0279(11) Uani 1 1 d .
C56 C 0.3871(2) 0.5928(2) 0.42029(17) 0.0236(10) Uani 1 1 d .
C57 C 0.3377(2) 0.5385(2) 0.42236(17) 0.0246(10) Uani 1 1 d .
C58 C 0.3584(2) 0.4645(2) 0.42183(17) 0.0280(11) Uani 1 1 d .
H58 H 0.4066 0.4462 0.4196 0.034 Uiso 1 1 calc R
C59 C 0.2966(2) 0.4262(2) 0.42513(15) 0.0282(10) Uani 1 1 d .
H59 H 0.2929 0.3758 0.4258 0.034 Uiso 1 1 calc R
C60 C 0.2378(2) 0.4754(2) 0.42751(16) 0.0235(10) Uani 1 1 d .
C61 C 0.1654(2) 0.4554(2) 0.42823(16) 0.0210(10) Uani 1 1 d .
C62 C 0.1090(2) 0.5028(2) 0.42852(16) 0.0254(11) Uani 1 1 d .
C63 C 0.0333(2) 0.4826(2) 0.42580(18) 0.0304(12) Uani 1 1 d .
H63 H 0.0144 0.4356 0.4273 0.037 Uiso 1 1 calc R
C64 C -0.0056(2) 0.5433(2) 0.42067(18) 0.0330(12) Uani 1 1 d .
H64 H -0.0570 0.5468 0.4172 0.040 Uiso 1 1 calc R
C65 C 0.0449(2) 0.6011(2) 0.42138(17) 0.0243(11) Uani 1 1 d .
C66 C 0.0245(2) 0.6724(2) 0.41712(17) 0.0269(11) Uani 1 1 d .
C67 C 0.0728(2) 0.7268(2) 0.42499(17) 0.0236(10) Uani 1 1 d .
C68 C 0.0521(2) 0.8000(2) 0.42651(17) 0.0292(11) Uani 1 1 d .
H68 H 0.0045 0.8186 0.4216 0.035 Uiso 1 1 calc R
C69 C 0.1129(2) 0.8374(2) 0.43633(17) 0.0302(11) Uani 1 1 d .
H69 H 0.1157 0.8875 0.4406 0.036 Uiso 1 1 calc R
C70 C 0.1721(2) 0.7891(2) 0.43918(17) 0.0277(11) Uani 1 1 d .
C71 C 0.2629(2) 0.8858(2) 0.44631(19) 0.0304(11) Uani 1 1 d .
C72 C 0.2804(2) 0.9168(2) 0.4918(2) 0.0438(14) Uani 1 1 d .
H72 H 0.2797 0.8890 0.5217 0.053 Uiso 1 1 calc R
C73 C 0.2991(3) 0.9885(2) 0.4944(2) 0.0545(16) Uani 1 1 d .
H73 H 0.3113 1.0093 0.5259 0.065 Uiso 1 1 calc R
C74 C 0.2998(3) 1.0283(3) 0.4523(3) 0.0562(17) Uani 1 1 d .
H74 H 0.3120 1.0773 0.4543 0.067 Uiso 1 1 calc R
C75 C 0.2830(3) 0.9987(3) 0.4065(2) 0.0542(16) Uani 1 1 d .
H75 H 0.2843 1.0269 0.3768 0.065 Uiso 1 1 calc R
C76 C 0.2640(3) 0.9275(2) 0.4038(2) 0.0433(13) Uani 1 1 d .
H76 H 0.2516 0.9072 0.3722 0.052 Uiso 1 1 calc R
C77 C 0.4656(2) 0.5759(2) 0.41285(18) 0.0281(11) Uani 1 1 d .
C78 C 0.5167(2) 0.5882(2) 0.45090(18) 0.0285(11) Uani 1 1 d .
H78 H 0.5013 0.6093 0.4817 0.034 Uiso 1 1 calc R
C79 C 0.5891(3) 0.5704(2) 0.4446(2) 0.0351(12) Uani 1 1 d .
H79 H 0.6232 0.5794 0.4707 0.042 Uiso 1 1 calc R
C80 C 0.6118(3) 0.5394(2) 0.4003(2) 0.0412(13) Uani 1 1 d .
H80 H 0.6615 0.5270 0.3957 0.049 Uiso 1 1 calc R
C81 C 0.5615(3) 0.5266(2) 0.3628(2) 0.0393(13) Uani 1 1 d .
H81 H 0.5767 0.5050 0.3321 0.047 Uiso 1 1 calc R
C82 C 0.4900(3) 0.5448(2) 0.36937(18) 0.0327(12) Uani 1 1 d .
H82 H 0.4562 0.5357 0.3430 0.039 Uiso 1 1 calc R
C83 C 0.1463(2) 0.3777(2) 0.42287(16) 0.0226(10) Uani 1 1 d .
C84 C 0.1440(3) 0.3465(2) 0.37542(18) 0.0356(12) Uani 1 1 d .
H84 H 0.1564 0.3737 0.3465 0.043 Uiso 1 1 calc R
C85 C 0.1235(3) 0.2762(2) 0.37016(18) 0.0350(12) Uani 1 1 d .
H85 H 0.1211 0.2556 0.3375 0.042 Uiso 1 1 calc R
C86 C 0.1068(2) 0.2358(2) 0.41163(18) 0.0281(11) Uani 1 1 d .
H86 H 0.0937 0.1872 0.4078 0.034 Uiso 1 1 calc R
C87 C 0.1092(2) 0.2658(2) 0.45825(17) 0.0272(11) Uani 1 1 d .
H87 H 0.0973 0.2380 0.4870 0.033 Uiso 1 1 calc R
C88 C 0.1286(2) 0.3363(2) 0.46424(17) 0.0259(11) Uani 1 1 d .
H88 H 0.1298 0.3566 0.4970 0.031 Uiso 1 1 calc R
C89 C -0.0520(2) 0.6865(2) 0.4001(2) 0.0300(12) Uani 1 1 d .
C90 C -0.1040(3) 0.7150(2) 0.4309(2) 0.0431(14) Uani 1 1 d .
H90 H -0.0916 0.7283 0.4644 0.052 Uiso 1 1 calc R
C91 C -0.1744(3) 0.7247(3) 0.4138(3) 0.062(2) Uani 1 1 d .
H91 H -0.2102 0.7446 0.4354 0.074 Uiso 1 1 calc R
C92 C -0.1924(3) 0.7054(3) 0.3656(3) 0.0618(19) Uani 1 1 d .
H92 H -0.2411 0.7108 0.3540 0.074 Uiso 1 1 calc R
C93 C -0.1405(3) 0.6784(3) 0.3343(2) 0.0529(16) Uani 1 1 d .
H93 H -0.1527 0.6662 0.3006 0.064 Uiso 1 1 calc R
C94 C -0.0705(3) 0.6688(2) 0.3515(2) 0.0390(13) Uani 1 1 d .
H94 H -0.0346 0.6497 0.3296 0.047 Uiso 1 1 calc R
O101 O 0.24860(17) 0.75544(15) 0.32892(12) 0.0373(8) Uani 1 1 d .
O102 O 0.12974(16) 0.73062(15) 0.31770(11) 0.0331(8) Uani 1 1 d .
C101 C -0.0021(3) 0.6099(3) 0.2064(2) 0.0502(15) Uani 1 1 d .
H101 H -0.0247 0.6398 0.1821 0.060 Uiso 1 1 calc R
C102 C 0.0714(3) 0.6193(3) 0.21809(18) 0.0403(13) Uani 1 1 d .
H102 H 0.0984 0.6556 0.2016 0.048 Uiso 1 1 calc R
C103 C 0.1055(2) 0.5767(2) 0.25332(17) 0.0326(11) Uani 1 1 d .
C104 C 0.0635(3) 0.5242(3) 0.27694(18) 0.0396(13) Uani 1 1 d .
H104 H 0.0854 0.4943 0.3015 0.048 Uiso 1 1 calc R
C105 C -0.0094(3) 0.5151(3) 0.2652(2) 0.0449(14) Uani 1 1 d .
H105 H -0.0370 0.4793 0.2817 0.054 Uiso 1 1 calc R
C106 C 0.1840(2) 0.5904(2) 0.26727(16) 0.0287(11) Uani 1 1 d .
H106 H 0.1942 0.6410 0.2582 0.034 Uiso 1 1 calc R
C107 C 0.2015(2) 0.6406(2) 0.35340(15) 0.0251(10) Uani 1 1 d .
C108 C 0.1985(3) 0.7147(2) 0.33226(16) 0.0297(11) Uani 1 1 d .
C109 C 0.0410(3) 0.8089(3) 0.2831(2) 0.0649(18) Uani 1 1 d .
H10A H 0.0323 0.8555 0.2677 0.078 Uiso 1 1 calc R
H10B H 0.0128 0.8051 0.3144 0.078 Uiso 1 1 calc R
H10C H 0.0258 0.7713 0.2598 0.078 Uiso 1 1 calc R
C110 C 0.1198(3) 0.8009(2) 0.2946(2) 0.0489(15) Uani 1 1 d .
H11A H 0.1488 0.8046 0.2633 0.059 Uiso 1 1 calc R
H11B H 0.1358 0.8387 0.3180 0.059 Uiso 1 1 calc R
C111 C 0.1953(2) 0.5846(2) 0.32338(16) 0.0262(10) Uani 1 1 d .
H111 H 0.1982 0.5386 0.3379 0.031 Uiso 1 1 calc R
C112 C -0.0418(3) 0.5580(3) 0.2296(2) 0.0494(15) Uani 1 1 d .
H112 H -0.0917 0.5514 0.2213 0.059 Uiso 1 1 calc R
O121 O 0.35221(19) 0.68083(18) 0.21614(13) 0.0532(10) Uani 1 1 d .
O122 O 0.42073(19) 0.5904(2) 0.18969(13) 0.0655(12) Uani 1 1 d .
C121 C 0.2968(2) 0.5996(2) 0.16230(15) 0.0213(9) Uani 1 1 d .
C122 C 0.2433(2) 0.5651(2) 0.18352(16) 0.0253(10) Uani 1 1 d .
H122 H 0.2026 0.5523 0.1633 0.030 Uiso 1 1 calc R
C123 C 0.2425(2) 0.5442(2) 0.23888(16) 0.0281(11) Uani 1 1 d .
H123 H 0.2910 0.5585 0.2529 0.034 Uiso 1 1 calc R
C124 C 0.2366(2) 0.4655(2) 0.24616(17) 0.0299(12) Uani 1 1 d .
C125 C 0.2844(3) 0.4308(3) 0.27836(18) 0.0405(13) Uani 1 1 d .
H125 H 0.3188 0.4579 0.2969 0.049 Uiso 1 1 calc R
C126 C 0.2833(3) 0.3567(3) 0.2842(2) 0.0499(15) Uani 1 1 d .
H126 H 0.3160 0.3341 0.3069 0.060 Uiso 1 1 calc R
C127 C 0.2345(3) 0.3171(3) 0.2569(2) 0.0513(16) Uani 1 1 d .
H127 H 0.2346 0.2668 0.2597 0.062 Uiso 1 1 calc R
C128 C 0.1850(3) 0.3500(2) 0.2251(2) 0.0446(14) Uani 1 1 d .
H128 H 0.1504 0.3225 0.2071 0.054 Uiso 1 1 calc R
C129 C 0.1862(3) 0.4233(3) 0.21967(19) 0.0411(13) Uani 1 1 d .
H129 H 0.1524 0.4454 0.1976 0.049 Uiso 1 1 calc R
C131 C 0.3640(3) 0.6217(3) 0.19019(18) 0.0397(13) Uani 1 1 d .
C132 C 0.4218(4) 0.6839(4) 0.2888(3) 0.101(2) Uani 1 1 d U
H13A H 0.4624 0.7051 0.3075 0.122 Uiso 1 1 calc R
H13B H 0.4306 0.6329 0.2844 0.122 Uiso 1 1 calc R
H13C H 0.3764 0.6911 0.3075 0.122 Uiso 1 1 calc R
C133 C 0.4165(4) 0.7154(4) 0.2430(3) 0.098(3) Uani 1 1 d U
H13D H 0.4618 0.7081 0.2234 0.117 Uiso 1 1 calc R
H13E H 0.4082 0.7671 0.2468 0.117 Uiso 1 1 calc R
C141 C 0.5274(3) 0.4613(4) 0.2009(2) 0.079(2) Uani 1 1 d .
H141 H 0.4913 0.4804 0.1767 0.095 Uiso 1 1 calc R
Cl1 Cl 0.57554(9) 0.39118(10) 0.17207(6) 0.0898(6) Uani 1 1 d .
Cl2 Cl 0.58851(8) 0.53045(10) 0.21838(7) 0.0850(6) Uani 1 1 d .
Cl3 Cl 0.48153(10) 0.42972(11) 0.25427(7) 0.1009(7) Uani 1 1 d .

loop_
_atom_site_aniso_label
_atom_site_aniso_U_11
_atom_site_aniso_U_22
_atom_site_aniso_U_33
_atom_site_aniso_U_23
_atom_site_aniso_U_13
_atom_site_aniso_U_12
Co1 0.0183(4) 0.0208(4) 0.0254(4) 0.0000(3) 0.0009(3) -0.0010(3)
Co2 0.0234(4) 0.0178(4) 0.0236(4) -0.0010(3) 0.0013(3) -0.0008(3)
N1 0.018(2) 0.028(2) 0.026(2) 0.0012(17) -0.0011(17) -0.0002(16)
N2 0.016(2) 0.025(2) 0.034(2) 0.0012(18) 0.0022(17) -0.0047(16)
N3 0.021(2) 0.0216(19) 0.029(2) -0.0006(16) -0.0031(17) -0.0003(16)
N4 0.018(2) 0.024(2) 0.025(2) -0.0019(17) -0.0027(17) -0.0009(16)
C1 0.021(3) 0.024(2) 0.018(3) -0.0059(19) -0.0017(19) 0.0063(19)
C2 0.027(3) 0.024(3) 0.024(3) -0.003(2) -0.002(2) 0.002(2)
C3 0.027(3) 0.022(3) 0.037(3) -0.002(2) 0.003(2) 0.001(2)
C4 0.024(3) 0.034(3) 0.041(3) -0.002(2) -0.001(2) 0.001(2)
C5 0.025(3) 0.023(2) 0.026(3) 0.000(2) 0.002(2) -0.002(2)
C6 0.025(3) 0.033(3) 0.022(3) 0.003(2) 0.000(2) -0.004(2)
C7 0.022(3) 0.028(3) 0.027(3) 0.001(2) 0.002(2) -0.007(2)
C8 0.022(3) 0.029(3) 0.047(3) 0.001(2) 0.001(2) -0.005(2)
C9 0.027(3) 0.024(3) 0.047(3) -0.001(2) -0.002(2) -0.004(2)
C10 0.017(3) 0.026(3) 0.036(3) 0.000(2) 0.003(2) 0.002(2)
C11 0.033(3) 0.019(2) 0.037(3) -0.002(2) 0.002(2) -0.001(2)
C12 0.025(3) 0.025(2) 0.029(3) -0.002(2) 0.001(2) 0.000(2)
C13 0.026(3) 0.021(3) 0.039(3) -0.003(2) 0.003(2) 0.002(2)
C14 0.020(3) 0.027(3) 0.038(3) 0.001(2) 0.000(2) 0.000(2)
C15 0.019(2) 0.027(3) 0.028(3) 0.001(2) -0.001(2) 0.0012(19)
C16 0.019(2) 0.030(3) 0.020(3) 0.003(2) -0.0007(19) -0.002(2)
C17 0.022(3) 0.023(2) 0.022(3) -0.003(2) -0.0002(19) -0.003(2)
C18 0.024(3) 0.030(3) 0.031(3) -0.005(2) -0.002(2) -0.001(2)
C19 0.029(3) 0.021(2) 0.036(3) -0.005(2) 0.000(2) 0.001(2)
C20 0.026(3) 0.027(3) 0.020(3) -0.003(2) 0.001(2) 0.002(2)
C21 0.016(2) 0.022(2) 0.038(3) -0.001(2) 0.001(2) -0.0001(19)
C22 0.040(3) 0.037(3) 0.032(3) -0.004(2) -0.005(2) 0.012(2)
C23 0.034(3) 0.035(3) 0.038(3) -0.011(2) -0.003(2) 0.009(2)
C24 0.025(3) 0.021(3) 0.051(4) 0.002(2) 0.001(2) 0.002(2)
C25 0.044(3) 0.031(3) 0.043(4) 0.008(2) 0.005(2) 0.001(2)
C26 0.034(3) 0.028(3) 0.031(3) -0.006(2) 0.004(2) 0.003(2)
C27 0.034(3) 0.056(4) 0.055(4) -0.015(3) 0.002(3) -0.004(3)
C28 0.030(3) 0.055(4) 0.080(5) -0.015(3) -0.011(3) -0.004(3)
C29 0.026(3) 0.024(3) 0.096(5) 0.003(3) 0.000(4) 0.000(2)
C30 0.027(3) 0.033(3) 0.082(5) 0.026(3) 0.015(3) 0.006(2)
C31 0.020(3) 0.031(3) 0.059(4) 0.014(2) 0.005(2) 0.002(2)
C32 0.022(3) 0.022(2) 0.040(3) -0.002(2) 0.002(2) -0.0011(19)
C33 0.018(3) 0.019(2) 0.055(4) -0.002(2) 0.006(2) -0.006(2)
C34 0.036(3) 0.029(3) 0.065(4) -0.006(3) -0.005(3) -0.007(2)
C35 0.038(3) 0.029(3) 0.089(5) -0.008(3) 0.003(3) 0.005(3)
C36 0.044(4) 0.038(3) 0.079(5) -0.031(3) 0.009(3) 0.000(3)
C37 0.047(4) 0.052(4) 0.064(4) -0.021(3) 0.003(3) -0.007(3)
C38 0.043(3) 0.037(3) 0.048(4) -0.015(3) 0.001(3) 0.000(3)
C39 0.024(3) 0.020(2) 0.036(3) -0.004(2) -0.004(2) 0.001(2)
C40 0.023(3) 0.021(2) 0.041(3) -0.005(2) -0.001(2) 0.0069(19)
C41 0.028(3) 0.026(3) 0.045(3) -0.009(2) -0.009(2) 0.006(2)
C42 0.022(3) 0.028(3) 0.065(4) -0.019(3) -0.002(3) 0.000(2)
C43 0.031(3) 0.020(3) 0.054(4) -0.007(2) 0.010(3) -0.001(2)
C44 0.021(3) 0.021(3) 0.050(3) -0.002(2) 0.000(2) -0.001(2)
N51 0.024(2) 0.0170(19) 0.030(2) -0.0018(16) 0.0053(17) -0.0019(15)
N52 0.025(2) 0.021(2) 0.028(2) -0.0049(16) 0.0009(18) -0.0004(17)
N53 0.020(2) 0.022(2) 0.024(2) 0.0031(17) -0.0012(17) 0.0001(15)
N54 0.024(2) 0.021(2) 0.025(2) -0.0011(17) 0.0052(17) -0.0014(16)
C51 0.034(3) 0.016(2) 0.030(3) -0.0035(19) 0.004(2) -0.005(2)
C52 0.025(3) 0.022(2) 0.027(3) -0.0006(18) 0.002(2) 0.000(2)
C53 0.034(3) 0.024(3) 0.047(4) -0.004(2) 0.000(2) -0.006(2)
C54 0.023(3) 0.027(3) 0.048(3) -0.009(2) 0.001(2) -0.005(2)
C55 0.028(3) 0.024(3) 0.031(3) -0.002(2) 0.001(2) 0.001(2)
C56 0.021(2) 0.020(2) 0.030(3) -0.002(2) -0.005(2) -0.0012(19)
C57 0.027(3) 0.023(2) 0.024(3) -0.001(2) -0.005(2) 0.000(2)
C58 0.026(3) 0.023(2) 0.035(3) -0.004(2) -0.005(2) 0.000(2)
C59 0.036(3) 0.020(2) 0.029(3) 0.0007(19) -0.003(2) -0.004(2)
C60 0.031(3) 0.019(2) 0.020(3) 0.0034(19) 0.003(2) -0.007(2)
C61 0.026(3) 0.015(2) 0.021(3) 0.0031(19) -0.002(2) -0.0013(19)
C62 0.032(3) 0.019(2) 0.025(3) -0.002(2) 0.005(2) -0.001(2)
C63 0.024(3) 0.023(3) 0.045(3) 0.000(2) 0.002(2) -0.004(2)
C64 0.027(3) 0.021(3) 0.051(3) 0.005(2) 0.004(2) -0.002(2)
C65 0.030(3) 0.021(2) 0.022(3) 0.000(2) 0.001(2) 0.003(2)
C66 0.030(3) 0.025(3) 0.025(3) 0.004(2) 0.007(2) 0.003(2)
C67 0.026(3) 0.020(2) 0.025(3) 0.001(2) 0.002(2) 0.0028(19)
C68 0.029(3) 0.024(3) 0.035(3) 0.001(2) -0.001(2) 0.004(2)
C69 0.040(3) 0.016(2) 0.035(3) -0.001(2) 0.009(2) 0.001(2)
C70 0.040(3) 0.022(3) 0.021(3) -0.003(2) 0.005(2) -0.003(2)
C71 0.016(2) 0.022(3) 0.053(3) -0.005(2) 0.004(2) 0.0009(19)
C72 0.041(3) 0.024(3) 0.066(4) -0.008(3) -0.008(3) 0.004(2)
C73 0.043(3) 0.028(3) 0.092(5) -0.023(3) -0.018(3) 0.004(3)
C74 0.020(3) 0.024(3) 0.125(6) -0.004(4) 0.009(4) -0.004(2)
C75 0.049(4) 0.032(3) 0.082(5) 0.002(3) 0.025(3) -0.003(3)
C76 0.038(3) 0.031(3) 0.061(4) 0.003(3) 0.015(3) -0.004(2)
C77 0.028(3) 0.013(2) 0.044(3) -0.001(2) 0.004(2) -0.0041(19)
C78 0.019(3) 0.018(2) 0.049(3) 0.001(2) 0.001(2) -0.0045(19)
C79 0.028(3) 0.019(3) 0.058(4) 0.007(2) -0.006(2) -0.003(2)
C80 0.035(3) 0.024(3) 0.065(4) 0.002(3) 0.007(3) 0.001(2)
C81 0.043(3) 0.028(3) 0.046(4) -0.009(2) 0.008(3) 0.007(2)
C82 0.029(3) 0.024(3) 0.045(3) -0.006(2) -0.001(2) 0.003(2)
C83 0.014(2) 0.021(2) 0.033(3) 0.002(2) 0.0020(19) -0.0032(18)
C84 0.051(3) 0.022(3) 0.034(3) 0.005(2) 0.002(2) -0.010(2)
C85 0.049(3) 0.028(3) 0.028(3) -0.005(2) -0.004(2) -0.002(2)
C86 0.024(3) 0.016(2) 0.043(3) 0.002(2) -0.001(2) 0.0003(19)
C87 0.025(3) 0.023(3) 0.033(3) 0.006(2) 0.003(2) -0.004(2)
C88 0.029(3) 0.023(3) 0.026(3) 0.000(2) 0.002(2) -0.0023(19)
C89 0.024(3) 0.015(2) 0.051(4) 0.005(2) 0.003(2) 0.0023(19)
C90 0.032(3) 0.022(3) 0.075(4) 0.008(3) 0.012(3) 0.003(2)
C91 0.032(4) 0.026(3) 0.127(7) 0.014(4) 0.030(4) 0.009(2)
C92 0.028(4) 0.036(3) 0.121(6) 0.033(4) -0.012(4) 0.000(3)
C93 0.043(4) 0.036(3) 0.079(5) 0.022(3) -0.015(3) -0.002(3)
C94 0.031(3) 0.030(3) 0.057(4) 0.006(2) -0.005(3) 0.000(2)
O101 0.047(2) 0.0273(18) 0.038(2) -0.0006(15) 0.0051(16) -0.0085(16)
O102 0.040(2) 0.0270(18) 0.032(2) 0.0079(14) -0.0001(15) 0.0050(14)
C101 0.054(4) 0.054(4) 0.043(4) -0.004(3) -0.004(3) 0.019(3)
C102 0.043(3) 0.044(3) 0.034(3) -0.002(3) -0.001(2) -0.003(3)
C103 0.029(3) 0.039(3) 0.029(3) -0.008(2) 0.003(2) 0.003(2)
C104 0.043(3) 0.042(3) 0.033(3) -0.007(2) 0.005(2) 0.004(3)
C105 0.037(3) 0.049(4) 0.049(4) -0.007(3) 0.005(3) -0.009(3)
C106 0.035(3) 0.022(2) 0.029(3) 0.000(2) 0.002(2) 0.001(2)
C107 0.029(3) 0.026(2) 0.021(2) -0.0008(19) 0.000(2) -0.005(2)
C108 0.040(3) 0.028(3) 0.021(3) -0.004(2) 0.009(2) -0.003(2)
C109 0.067(4) 0.045(4) 0.082(5) 0.015(3) -0.013(4) 0.017(3)
C110 0.068(4) 0.029(3) 0.050(4) 0.018(3) -0.002(3) 0.005(3)
C111 0.027(3) 0.024(2) 0.028(3) 0.002(2) 0.004(2) 0.003(2)
C112 0.033(3) 0.066(4) 0.049(4) -0.021(3) -0.002(3) 0.005(3)
O121 0.065(3) 0.049(2) 0.046(3) -0.0150(19) -0.018(2) -0.0164(19)
O122 0.037(2) 0.118(3) 0.041(2) -0.011(2) -0.0072(18) 0.022(2)
C121 0.020(2) 0.021(2) 0.023(2) -0.0044(18) 0.001(2) -0.001(2)
C122 0.025(3) 0.027(2) 0.024(3) -0.005(2) -0.003(2) 0.000(2)
C123 0.027(3) 0.030(3) 0.027(3) -0.001(2) -0.004(2) -0.002(2)
C124 0.034(3) 0.028(3) 0.027(3) 0.001(2) 0.009(2) 0.002(2)
C125 0.047(3) 0.036(3) 0.039(3) 0.004(2) 0.007(3) 0.003(3)
C126 0.064(4) 0.041(3) 0.045(4) 0.015(3) 0.008(3) 0.018(3)
C127 0.071(4) 0.026(3) 0.057(4) -0.001(3) 0.024(3) 0.003(3)
C128 0.058(4) 0.025(3) 0.051(4) -0.006(2) 0.009(3) -0.009(2)
C129 0.046(3) 0.039(3) 0.038(3) -0.002(2) 0.010(2) -0.004(2)
C131 0.029(3) 0.059(4) 0.031(3) 0.005(3) 0.002(2) -0.004(3)
C132 0.077(5) 0.129(7) 0.097(6) 0.004(5) -0.014(5) -0.001(5)
C133 0.109(6) 0.130(7) 0.054(5) 0.007(5) -0.039(4) -0.032(5)
C141 0.051(4) 0.137(6) 0.050(4) 0.003(4) 0.007(3) 0.005(4)
Cl1 0.0736(11) 0.1361(16) 0.0596(11) 0.0128(11) 0.0082(9) 0.0390(11)
Cl2 0.0506(10) 0.1134(14) 0.0909(13) 0.0356(11) -0.0004(9) 0.0069(10)
Cl3 0.0808(13) 0.1582(19) 0.0636(12) -0.0359(12) 0.0240(10) -0.0469(13)

loop_
_atom_type_symbol
_atom_type_description
_atom_type_scat_dispersion_real
_atom_type_scat_dispersion_imag
_atom_type_scat_source
C C 0.0181 0.0091 'International Tables Vol C Tables 4.2.6.8 and 6.1.1.4'
H H 0.0000 0.0000 'International Tables Vol C Tables 4.2.6.8 and 6.1.1.4'
N N 0.0311 0.0180 'International Tables Vol C Tables 4.2.6.8 and 6.1.1.4'
O O 0.0492 0.0322 'International Tables Vol C Tables 4.2.6.8 and 6.1.1.4'
Co Co -2.3653 3.6143 'International Tables Vol C Tables 4.2.6.8 and 6.1.1.4'
Cl Cl 0.3639 0.7018 'International Tables Vol C Tables 4.2.6.8 and 6.1.1.4'

loop_
_geom_angle_atom_site_label_1
_geom_angle_atom_site_label_2
_geom_angle_atom_site_label_3
_geom_angle
C121 Co1 N1 92.21(16)
C121 Co1 N3 94.60(16)
N1 Co1 N3 173.19(15)
C121 Co1 N4 93.22(16)
N1 Co1 N4 88.87(14)
N3 Co1 N4 90.52(14)
C121 Co1 N2 95.18(16)
N1 Co1 N2 90.31(14)
N3 Co1 N2 89.30(14)
N4 Co1 N2 171.59(15)
C107 Co2 N54 92.78(17)
C107 Co2 N52 95.29(16)
N54 Co2 N52 171.93(15)
C107 Co2 N53 95.94(16)
N54 Co2 N53 89.92(14)
N52 Co2 N53 89.32(14)
C107 Co2 N51 91.14(17)
N54 Co2 N51 89.02(14)
N52 Co2 N51 90.73(14)
N53 Co2 N51 172.88(15)
C5 N1 C2 105.7(3)
C5 N1 Co1 128.0(3)
C2 N1 Co1 125.6(3)
C7 N2 C10 105.1(3)
C7 N2 Co1 127.6(3)
C10 N2 Co1 127.0(3)
C15 N3 C12 104.8(3)
C15 N3 Co1 127.7(3)
C12 N3 Co1 126.8(3)
C17 N4 C20 105.4(3)
C17 N4 Co1 127.6(3)
C20 N4 Co1 126.1(3)
C2 C1 C20 121.7(4)
C2 C1 C21 118.6(4)
C20 C1 C21 119.6(4)
C1 C2 N1 126.0(4)
C1 C2 C3 124.3(4)
N1 C2 C3 109.5(4)
C4 C3 C2 107.7(4)
C4 C3 H3 126.2
C2 C3 H3 126.2
C3 C4 C5 106.9(4)
C3 C4 H4 126.6
C5 C4 H4 126.6
N1 C5 C6 125.5(4)
N1 C5 C4 110.0(4)
C6 C5 C4 124.2(4)
C5 C6 C7 122.1(4)
C5 C6 C32 119.1(4)
C7 C6 C32 118.6(4)
N2 C7 C6 125.9(4)
N2 C7 C8 110.6(4)
C6 C7 C8 123.3(4)
C9 C8 C7 105.9(4)
C9 C8 H8 127.0
C7 C8 H8 127.0
C8 C9 C10 108.5(4)
C8 C9 H9 125.7
C10 C9 H9 125.7
N2 C10 C11 124.6(4)
N2 C10 C9 109.8(4)
C11 C10 C9 125.4(4)
C12 C11 C10 123.5(4)
C12 C11 C33 118.9(4)
C10 C11 C33 117.5(4)
C11 C12 N3 123.9(4)
C11 C12 C13 126.2(4)
N3 C12 C13 109.7(4)
C14 C13 C12 108.0(4)
C14 C13 H13 126.0
C12 C13 H13 126.0
C13 C14 C15 107.1(4)
C13 C14 H14 126.4
C15 C14 H14 126.4
N3 C15 C16 124.9(4)
N3 C15 C14 110.4(4)
C16 C15 C14 124.5(4)
C17 C16 C15 123.1(4)
C17 C16 C39 119.2(4)
C15 C16 C39 117.1(4)
C16 C17 N4 125.6(4)
C16 C17 C18 124.4(4)
N4 C17 C18 109.4(4)
C19 C18 C17 107.3(4)
C19 C18 H18 126.4
C17 C18 H18 126.4
C18 C19 C20 107.3(4)
C18 C19 H19 126.3
C20 C19 H19 126.3
N4 C20 C1 124.5(4)
N4 C20 C19 110.3(4)
C1 C20 C19 125.1(4)
C22 C21 C26 118.4(4)
C22 C21 C1 122.6(4)
C26 C21 C1 118.9(4)
C23 C22 C21 120.3(5)
C23 C22 H22 119.8
C21 C22 H22 119.8
C24 C23 C22 120.9(4)
C24 C23 H23 119.6
C22 C23 H23 119.6
C23 C24 C25 119.1(4)
C23 C24 H24 120.4
C25 C24 H24 120.4
C26 C25 C24 120.0(5)
C26 C25 H25 120.0
C24 C25 H25 120.0
C25 C26 C21 121.2(4)
C25 C26 H26 119.4
C21 C26 H26 119.4
C32 C27 C28 119.5(5)
C32 C27 H27 120.2
C28 C27 H27 120.2
C29 C28 C27 120.5(6)
C29 C28 H28 119.7
C27 C28 H28 119.7
C30 C29 C28 120.0(5)
C30 C29 H29 120.0
C28 C29 H29 120.0
C29 C30 C31 121.2(5)
C29 C30 H30 119.4
C31 C30 H30 119.4
C32 C31 C30 118.5(5)
C32 C31 H31 120.8
C30 C31 H31 120.8
C27 C32 C31 120.4(4)
C27 C32 C6 119.9(4)
C31 C32 C6 119.7(4)
C34 C33 C38 120.0(4)
C34 C33 C11 120.7(4)
C38 C33 C11 119.3(4)
C33 C34 C35 119.3(5)
C33 C34 H34 120.4
C35 C34 H34 120.4
C36 C35 C34 120.2(5)
C36 C35 H35 119.9
C34 C35 H35 119.9
C35 C36 C37 120.5(5)
C35 C36 H36 119.7
C37 C36 H36 119.7
C36 C37 C38 120.2(5)
C36 C37 H37 119.9
C38 C37 H37 119.9
C37 C38 C33 119.8(5)
C37 C38 H38 120.1
C33 C38 H38 120.1
C40 C39 C44 118.5(4)
C40 C39 C16 120.9(4)
C44 C39 C16 120.7(4)
C41 C40 C39 120.8(4)
C41 C40 H40 119.6
C39 C40 H40 119.6
C42 C41 C40 120.0(5)
C42 C41 H41 120.0
C40 C41 H41 120.0
C41 C42 C43 120.0(4)
C41 C42 H42 120.0
C43 C42 H42 120.0
C44 C43 C42 120.7(5)
C44 C43 H43 119.7
C42 C43 H43 119.7
C43 C44 C39 120.1(4)
C43 C44 H44 120.0
C39 C44 H44 120.0
C67 N51 C70 104.9(3)
C67 N51 Co2 126.9(3)
C70 N51 Co2 127.2(3)
C55 N52 C52 105.0(3)
C55 N52 Co2 127.3(3)
C52 N52 Co2 126.9(3)
C57 N53 C60 104.9(3)
C57 N53 Co2 127.1(3)
C60 N53 Co2 127.8(3)
C62 N54 C65 104.7(3)
C62 N54 Co2 127.7(3)
C65 N54 Co2 126.8(3)
C52 C51 C70 123.9(4)
C52 C51 C71 118.3(4)
C70 C51 C71 117.6(4)
C51 C52 N52 126.4(4)
C51 C52 C53 122.9(4)
N52 C52 C53 110.6(4)
C54 C53 C52 106.8(4)
C54 C53 H53 126.6
C52 C53 H53 126.6
C53 C54 C55 107.8(4)
C53 C54 H54 126.1
C55 C54 H54 126.1
N52 C55 C56 125.8(4)
N52 C55 C54 109.7(4)
C56 C55 C54 124.5(4)
C57 C56 C55 121.6(4)
C57 C56 C77 119.2(4)
C55 C56 C77 119.3(4)
C56 C57 N53 126.9(4)
C56 C57 C58 123.1(4)
N53 C57 C58 110.0(4)
C59 C58 C57 107.1(4)
C59 C58 H58 126.5
C57 C58 H58 126.5
C58 C59 C60 107.1(4)
C58 C59 H59 126.4
C60 C59 H59 126.4
C61 C60 N53 125.4(4)
C61 C60 C59 123.6(4)
N53 C60 C59 110.9(4)
C62 C61 C60 123.5(4)
C62 C61 C83 117.1(4)
C60 C61 C83 119.1(4)
C61 C62 N54 125.7(4)
C61 C62 C63 123.9(4)
N54 C62 C63 110.3(4)
C64 C63 C62 106.9(4)
C64 C63 H63 126.6
C62 C63 H63 126.6
C63 C64 C65 107.3(4)
C63 C64 H64 126.3
C65 C64 H64 126.3
N54 C65 C66 125.6(4)
N54 C65 C64 110.6(3)
C66 C65 C64 123.7(4)
C67 C66 C65 122.1(4)
C67 C66 C89 121.4(4)
C65 C66 C89 116.5(4)
C66 C67 N51 126.0(4)
C66 C67 C68 123.4(4)
N51 C67 C68 110.5(4)
C69 C68 C67 106.8(4)
C69 C68 H68 126.6
C67 C68 H68 126.6
C68 C69 C70 108.1(4)
C68 C69 H69 126.0
C70 C69 H69 126.0
C51 C70 N51 124.8(4)
C51 C70 C69 125.4(4)
N51 C70 C69 109.6(4)
C76 C71 C72 118.3(4)
C76 C71 C51 120.1(4)
C72 C71 C51 121.6(4)
C71 C72 C73 120.7(5)
C71 C72 H72 119.7
C73 C72 H72 119.7
C74 C73 C72 120.0(5)
C74 C73 H73 120.0
C72 C73 H73 120.0
C73 C74 C75 120.6(5)
C73 C74 H74 119.7
C75 C74 H74 119.7
C74 C75 C76 119.6(5)
C74 C75 H75 120.2
C76 C75 H75 120.2
C71 C76 C75 120.9(5)
C71 C76 H76 119.6
C75 C76 H76 119.6
C82 C77 C78 117.5(4)
C82 C77 C56 121.3(4)
C78 C77 C56 121.2(4)
C79 C78 C77 121.1(5)
C79 C78 H78 119.4
C77 C78 H78 119.4
C80 C79 C78 119.9(5)
C80 C79 H79 120.1
C78 C79 H79 120.1
C79 C80 C81 119.3(5)
C79 C80 H80 120.4
C81 C80 H80 120.4
C82 C81 C80 120.3(5)
C82 C81 H81 119.8
C80 C81 H81 119.8
C77 C82 C81 121.9(5)
C77 C82 H82 119.1
C81 C82 H82 119.1
C88 C83 C84 118.4(4)
C88 C83 C61 121.6(4)
C84 C83 C61 120.0(4)
C85 C84 C83 120.2(4)
C85 C84 H84 119.9
C83 C84 H84 119.9
C86 C85 C84 120.6(4)
C86 C85 H85 119.7
C84 C85 H85 119.7
C87 C86 C85 119.5(4)
C87 C86 H86 120.2
C85 C86 H86 120.2
C86 C87 C88 120.7(4)
C86 C87 H87 119.6
C88 C87 H87 119.6
C87 C88 C83 120.5(4)
C87 C88 H88 119.7
C83 C88 H88 119.7
C90 C89 C94 119.0(5)
C90 C89 C66 122.9(5)
C94 C89 C66 118.1(4)
C89 C90 C91 120.5(6)
C89 C90 H90 119.7
C91 C90 H90 119.7
C92 C91 C90 119.8(6)
C92 C91 H91 120.1
C90 C91 H91 120.1
C93 C92 C91 120.0(6)
C93 C92 H92 120.0
C91 C92 H92 120.0
C92 C93 C94 119.9(6)
C92 C93 H93 120.1
C94 C93 H93 120.1
C89 C94 C93 120.7(5)
C89 C94 H94 119.6
C93 C94 H94 119.6
C108 O102 C110 115.8(3)
C112 C101 C102 120.3(5)
C112 C101 H101 119.8
C102 C101 H101 119.8
C103 C102 C101 121.0(5)
C103 C102 H102 119.5
C101 C102 H102 119.5
C102 C103 C104 117.5(5)
C102 C103 C106 120.0(4)
C104 C103 C106 122.4(4)
C105 C104 C103 121.2(5)
C105 C104 H104 119.4
C103 C104 H104 119.4
C112 C105 C104 120.0(5)
C112 C105 H105 120.0
C104 C105 H105 120.0
C111 C106 C103 111.2(4)
C111 C106 C123 109.8(3)
C103 C106 C123 116.1(4)
C111 C106 H106 106.4
C103 C106 H106 106.4
C123 C106 H106 106.4
C111 C107 C108 120.6(4)
C111 C107 Co2 122.6(3)
C108 C107 Co2 116.5(3)
O101 C108 O102 123.5(4)
O101 C108 C107 126.3(4)
O102 C108 C107 110.2(4)
C110 C109 H10A 109.5
C110 C109 H10B 109.5
H10A C109 H10B 109.5
C110 C109 H10C 109.5
H10A C109 H10C 109.5
H10B C109 H10C 109.5
O102 C110 C109 107.3(4)
O102 C110 H11A 110.3
C109 C110 H11A 110.3
O102 C110 H11B 110.3
C109 C110 H11B 110.3
H11A C110 H11B 108.5
C107 C111 C106 123.3(4)
C107 C111 H111 118.4
C106 C111 H111 118.4
C101 C112 C105 119.9(5)
C101 C112 H112 120.0
C105 C112 H112 120.0
C131 O121 C133 118.3(5)
C122 C121 C131 123.0(4)
C122 C121 Co1 123.4(3)
C131 C121 Co1 113.6(3)
C121 C122 C123 123.5(4)
C121 C122 H122 118.2
C123 C122 H122 118.2
C124 C123 C122 112.4(4)
C124 C123 C106 115.7(4)
C122 C123 C106 109.0(3)
C124 C123 H123 106.4
C122 C123 H123 106.4
C106 C123 H123 106.4
C125 C124 C129 117.2(4)
C125 C124 C123 119.9(4)
C129 C124 C123 122.8(4)
C124 C125 C126 121.8(5)
C124 C125 H125 119.1
C126 C125 H125 119.1
C127 C126 C125 119.3(5)
C127 C126 H126 120.4
C125 C126 H126 120.4
C126 C127 C128 120.5(5)
C126 C127 H127 119.7
C128 C127 H127 119.7
C129 C128 C127 119.9(5)
C129 C128 H128 120.1
C127 C128 H128 120.1
C128 C129 C124 121.3(5)
C128 C129 H129 119.4
C124 C129 H129 119.4
O122 C131 O121 124.0(5)
O122 C131 C121 125.1(5)
O121 C131 C121 110.8(4)
C133 C132 H13A 109.5
C133 C132 H13B 109.5
H13A C132 H13B 109.5
C133 C132 H13C 109.5
H13A C132 H13C 109.5
H13B C132 H13C 109.5
C132 C133 O121 106.8(6)
C132 C133 H13D 110.4
O121 C133 H13D 110.4
C132 C133 H13E 110.4
O121 C133 H13E 110.4
H13D C133 H13E 108.6
Cl3 C141 Cl1 109.8(4)
Cl3 C141 Cl2 109.8(3)
Cl1 C141 Cl2 110.1(3)
Cl3 C141 H141 109.0
Cl1 C141 H141 109.0
Cl2 C141 H141 109.0

loop_
_geom_bond_atom_site_label_1
_geom_bond_atom_site_label_2
_geom_bond_distance
Co1 C121 1.931(4)
Co1 N1 1.941(3)
Co1 N3 1.942(3)
Co1 N4 1.942(3)
Co1 N2 1.950(3)
Co2 C107 1.917(4)
Co2 N54 1.960(3)
Co2 N52 1.964(3)
Co2 N53 1.964(3)
Co2 N51 1.975(3)
N1 C5 1.379(5)
N1 C2 1.380(5)
N2 C7 1.372(5)
N2 C10 1.380(5)
N3 C15 1.373(5)
N3 C12 1.399(5)
N4 C17 1.380(5)
N4 C20 1.384(5)
C1 C2 1.354(6)
C1 C20 1.389(5)
C1 C21 1.491(5)
C2 C3 1.434(6)
C3 C4 1.346(5)
C3 H3 0.9500
C4 C5 1.432(6)
C4 H4 0.9500
C5 C6 1.384(6)
C6 C7 1.391(6)
C6 C32 1.496(6)
C7 C8 1.442(6)
C8 C9 1.337(6)
C8 H8 0.9500
C9 C10 1.420(6)
C9 H9 0.9500
C10 C11 1.386(6)
C11 C12 1.377(6)
C11 C33 1.512(6)
C12 C13 1.416(6)
C13 C14 1.338(6)
C13 H13 0.9500
C14 C15 1.429(6)
C14 H14 0.9500
C15 C16 1.400(6)
C16 C17 1.357(6)
C16 C39 1.499(6)
C17 C18 1.454(6)
C18 C19 1.338(6)
C18 H18 0.9500
C19 C20 1.435(6)
C19 H19 0.9500
C21 C22 1.390(6)
C21 C26 1.392(6)
C22 C23 1.383(6)
C22 H22 0.9500
C23 C24 1.376(6)
C23 H23 0.9500
C24 C25 1.393(6)
C24 H24 0.9500
C25 C26 1.374(6)
C25 H25 0.9500
C26 H26 0.9500
C27 C32 1.386(6)
C27 C28 1.391(7)
C27 H27 0.9500
C28 C29 1.383(8)
C28 H28 0.9500
C29 C30 1.364(7)
C29 H29 0.9500
C30 C31 1.401(6)
C30 H30 0.9500
C31 C32 1.401(6)
C31 H31 0.9500
C33 C34 1.372(6)
C33 C38 1.399(6)
C34 C35 1.414(6)
C34 H34 0.9500
C35 C36 1.358(7)
C35 H35 0.9500
C36 C37 1.378(7)
C36 H36 0.9500
C37 C38 1.380(7)
C37 H37 0.9500
C38 H38 0.9500
C39 C40 1.394(6)
C39 C44 1.401(6)
C40 C41 1.386(6)
C40 H40 0.9500
C41 C42 1.374(6)
C41 H41 0.9500
C42 C43 1.381(6)
C42 H42 0.9500
C43 C44 1.377(6)
C43 H43 0.9500
C44 H44 0.9500
N51 C67 1.376(5)
N51 C70 1.395(5)
N52 C55 1.374(5)
N52 C52 1.379(5)
N53 C57 1.379(5)
N53 C60 1.381(5)
N54 C62 1.387(5)
N54 C65 1.390(5)
C51 C52 1.376(6)
C51 C70 1.388(6)
C51 C71 1.505(6)
C52 C53 1.426(6)
C53 C54 1.333(6)
C53 H53 0.9500
C54 C55 1.434(6)
C54 H54 0.9500
C55 C56 1.402(5)
C56 C57 1.368(5)
C56 C77 1.488(6)
C57 C58 1.442(6)
C58 C59 1.347(6)
C58 H58 0.9500
C59 C60 1.422(6)
C59 H59 0.9500
C60 C61 1.381(5)
C61 C62 1.367(6)
C61 C83 1.510(5)
C62 C63 1.441(6)
C63 C64 1.354(6)
C63 H63 0.9500
C64 C65 1.429(6)
C64 H64 0.9500
C65 C66 1.395(6)
C66 C67 1.370(6)
C66 C89 1.499(6)
C67 C68 1.429(5)
C68 C69 1.345(6)
C68 H68 0.9500
C69 C70 1.419(6)
C69 H69 0.9500
C71 C76 1.374(6)
C71 C72 1.379(6)
C72 C73 1.392(6)
C72 H72 0.9500
C73 C74 1.346(7)
C73 H73 0.9500
C74 C75 1.372(8)
C74 H74 0.9500
C75 C76 1.386(6)
C75 H75 0.9500
C76 H76 0.9500
C77 C82 1.368(6)
C77 C78 1.397(6)
C78 C79 1.381(6)
C78 H78 0.9500
C79 C80 1.375(6)
C79 H79 0.9500
C80 C81 1.379(7)
C80 H80 0.9500
C81 C82 1.369(6)
C81 H81 0.9500
C82 H82 0.9500
C83 C88 1.384(6)
C83 C84 1.390(6)
C84 C85 1.382(6)
C84 H84 0.9500
C85 C86 1.372(6)
C85 H85 0.9500
C86 C87 1.361(6)
C86 H86 0.9500
C87 C88 1.383(5)
C87 H87 0.9500
C88 H88 0.9500
C89 C90 1.365(6)
C89 C94 1.375(6)
C90 C91 1.382(7)
C90 H90 0.9500
C91 C92 1.371(8)
C91 H91 0.9500
C92 C93 1.362(8)
C92 H92 0.9500
C93 C94 1.376(6)
C93 H93 0.9500
C94 H94 0.9500
O101 C108 1.200(5)
O102 C108 1.354(5)
O102 C110 1.469(5)
C101 C112 1.366(7)
C101 C102 1.397(7)
C101 H101 0.9500
C102 C103 1.382(6)
C102 H102 0.9500
C103 C104 1.401(6)
C103 C106 1.509(6)
C104 C105 1.383(7)
C104 H104 0.9500
C105 C112 1.376(7)
C105 H105 0.9500
C106 C111 1.508(6)
C106 C123 1.574(6)
C106 H106 1.0000
C107 C111 1.325(5)
C107 C108 1.503(6)
C109 C110 1.485(7)
C109 H10A 0.9800
C109 H10B 0.9800
C109 H10C 0.9800
C110 H11A 0.9900
C110 H11B 0.9900
C111 H111 0.9500
C112 H112 0.9500
O121 C131 1.326(6)
O121 C133 1.523(7)
O122 C131 1.197(5)
C121 C122 1.305(5)
C121 C131 1.496(6)
C122 C123 1.521(6)
C122 H122 0.9500
C123 C124 1.497(6)
C123 H123 1.0000
C124 C125 1.388(6)
C124 C129 1.407(6)
C125 C126 1.402(6)
C125 H125 0.9500
C126 C127 1.372(7)
C126 H126 0.9500
C127 C128 1.385(7)
C127 H127 0.9500
C128 C129 1.384(6)
C128 H128 0.9500
C129 H129 0.9500
C132 C133 1.356(8)
C132 H13A 0.9800
C132 H13B 0.9800
C132 H13C 0.9800
C133 H13D 0.9900
C133 H13E 0.9900
C141 Cl3 1.752(6)
C141 Cl1 1.761(6)
C141 Cl2 1.779(7)
C141 H141 0.9900

loop_
_geom_torsion_atom_site_label_1
_geom_torsion_atom_site_label_2
_geom_torsion_atom_site_label_3
_geom_torsion_atom_site_label_4
_geom_torsion
C121 Co1 N1 C5 -100.6(4)
N4 Co1 N1 C5 166.2(4)
C121 Co1 N1 C2 68.3(4)
N2 Co1 N1 C2 163.5(4)
C121 Co1 N2 C7 97.8(4)
N3 Co1 N2 C7 -167.6(4)
C121 Co1 N2 C10 -74.8(4)
N1 Co1 N2 C10 -167.1(4)
C121 Co1 N3 C15 -96.2(4)
N2 Co1 N3 C15 168.7(4)
C121 Co1 N3 C12 72.9(3)
N4 Co1 N3 C12 166.2(3)
C121 Co1 N4 C17 99.8(4)
C121 Co1 N4 C20 -67.9(4)
N3 Co1 N4 C20 -162.5(4)
C20 C1 C2 N1 12.3(7)
C21 C1 C2 N1 -169.3(4)
C20 C1 C2 C3 -161.7(4)
C21 C1 C2 C3 16.7(7)
C5 N1 C2 C1 -177.2(4)
Co1 N1 C2 C1 11.9(6)
C5 N1 C2 C3 -2.4(5)
Co1 N1 C2 C3 -173.3(3)
C1 C2 C3 C4 174.2(4)
N1 C2 C3 C4 -0.7(5)
C2 C3 C4 C5 3.3(5)
C2 N1 C5 C6 -170.1(5)
Co1 N1 C5 C6 0.5(7)
C2 N1 C5 C4 4.5(5)
Co1 N1 C5 C4 175.1(3)
C3 C4 C5 N1 -5.0(5)
C3 C4 C5 C6 169.7(5)
N1 C5 C6 C7 6.7(8)
C4 C5 C6 C7 -167.2(4)
N1 C5 C6 C32 -179.4(4)
C4 C5 C6 C32 6.7(7)
C10 N2 C7 C6 173.1(4)
Co1 N2 C7 C6 -0.9(7)
C10 N2 C7 C8 -2.0(5)
Co1 N2 C7 C8 -175.9(3)
C5 C6 C7 N2 -6.5(7)
C32 C6 C7 N2 179.6(4)
C5 C6 C7 C8 167.9(5)
C32 C6 C7 C8 -6.0(7)
N2 C7 C8 C9 2.2(5)
C6 C7 C8 C9 -173.0(4)
C7 C8 C9 C10 -1.4(5)
C7 N2 C10 C11 177.1(5)
Co1 N2 C10 C11 -9.0(7)
C7 N2 C10 C9 1.1(5)
Co1 N2 C10 C9 175.1(3)
C8 C9 C10 N2 0.2(5)
C8 C9 C10 C11 -175.7(5)
N2 C10 C11 C12 -8.1(8)
C9 C10 C11 C12 167.3(4)
N2 C10 C11 C33 174.8(4)
C9 C10 C11 C33 -9.9(7)
C10 C11 C12 N3 5.3(7)
C33 C11 C12 N3 -177.6(4)
C10 C11 C12 C13 -169.4(5)
C33 C11 C12 C13 7.7(7)
C15 N3 C12 C11 -174.6(4)
Co1 N3 C12 C11 14.4(6)
C15 N3 C12 C13 0.9(5)
Co1 N3 C12 C13 -170.2(3)
C11 C12 C13 C14 173.2(4)
N3 C12 C13 C14 -2.1(5)
C12 C13 C14 C15 2.4(5)
C12 N3 C15 C16 -173.5(4)
Co1 N3 C15 C16 -2.5(6)
C12 N3 C15 C14 0.6(5)
Co1 N3 C15 C14 171.6(3)
C13 C14 C15 N3 -2.0(5)
C13 C14 C15 C16 172.2(4)
N3 C15 C16 C17 7.6(7)
C14 C15 C16 C17 -165.7(4)
N3 C15 C16 C39 179.0(4)
C14 C15 C16 C39 5.7(7)
C15 C16 C17 N4 -5.2(7)
C39 C16 C17 N4 -176.5(4)
C15 C16 C17 C18 165.9(4)
C39 C16 C17 C18 -5.3(7)
C20 N4 C17 C16 167.6(4)
Co1 N4 C17 C16 -2.1(7)
C20 N4 C17 C18 -4.7(5)
Co1 N4 C17 C18 -174.4(3)
C16 C17 C18 C19 -167.3(4)
N4 C17 C18 C19 5.0(5)
C17 C18 C19 C20 -3.1(5)
C17 N4 C20 C1 179.5(4)
Co1 N4 C20 C1 -10.6(6)
C17 N4 C20 C19 2.8(5)
Co1 N4 C20 C19 172.7(3)
C2 C1 C20 N4 -13.0(7)
C21 C1 C20 N4 168.6(4)
C2 C1 C20 C19 163.3(4)
C21 C1 C20 C19 -15.1(7)
C18 C19 C20 N4 0.3(5)
C18 C19 C20 C1 -176.4(4)
C2 C1 C21 C22 -93.1(5)
C20 C1 C21 C22 85.4(6)
C2 C1 C21 C26 84.1(5)
C20 C1 C21 C26 -97.4(5)
C26 C21 C22 C23 0.3(6)
C1 C21 C22 C23 177.5(4)
C21 C22 C23 C24 -1.3(7)
C22 C23 C24 C25 1.0(7)
C23 C24 C25 C26 0.3(7)
C24 C25 C26 C21 -1.3(7)
C22 C21 C26 C25 1.1(6)
C1 C21 C26 C25 -176.3(4)
C32 C27 C28 C29 0.3(8)
C27 C28 C29 C30 -1.1(8)
C28 C29 C30 C31 1.0(7)
C29 C30 C31 C32 -0.2(7)
C28 C27 C32 C31 0.5(7)
C28 C27 C32 C6 -178.4(4)
C30 C31 C32 C27 -0.6(7)
C30 C31 C32 C6 178.3(4)
C5 C6 C32 C27 -89.4(6)
C7 C6 C32 C27 84.7(6)
C5 C6 C32 C31 91.7(6)
C7 C6 C32 C31 -94.2(5)
C12 C11 C33 C34 -69.0(6)
C10 C11 C33 C34 108.3(5)
C12 C11 C33 C38 112.6(5)
C10 C11 C33 C38 -70.1(6)
C38 C33 C34 C35 -0.6(7)
C11 C33 C34 C35 -179.1(4)
C33 C34 C35 C36 1.4(8)
C34 C35 C36 C37 -1.3(8)
C35 C36 C37 C38 0.4(8)
C36 C37 C38 C33 0.4(8)
C34 C33 C38 C37 -0.3(7)
C11 C33 C38 C37 178.2(4)
C17 C16 C39 C40 -110.0(5)
C15 C16 C39 C40 78.2(5)
C17 C16 C39 C44 69.9(6)
C15 C16 C39 C44 -101.9(5)
C44 C39 C40 C41 -0.6(6)
C16 C39 C40 C41 179.3(4)
C39 C40 C41 C42 1.7(6)
C40 C41 C42 C43 -0.6(7)
C41 C42 C43 C44 -1.6(7)
C42 C43 C44 C39 2.7(7)
C40 C39 C44 C43 -1.6(6)
C16 C39 C44 C43 178.5(4)
C107 Co2 N51 C67 74.3(4)
N52 Co2 N51 C67 169.6(4)
C107 Co2 N51 C70 -92.7(4)
N54 Co2 N51 C70 174.5(4)
C107 Co2 N52 C55 -80.7(4)
N51 Co2 N52 C55 -171.9(4)
C107 Co2 N52 C52 87.8(4)
N53 Co2 N52 C52 -176.3(4)
C107 Co2 N53 C57 82.9(4)
N54 Co2 N53 C57 175.7(4)
N52 Co2 N53 C57 -12.4(4)
C107 Co2 N53 C60 -91.3(4)
N54 Co2 N53 C60 1.5(4)
N52 Co2 N53 C60 173.5(4)
C107 Co2 N54 C62 94.0(4)
N51 Co2 N54 C62 -174.9(4)
C107 Co2 N54 C65 -74.1(4)
N53 Co2 N54 C65 -170.1(4)
N51 Co2 N54 C65 17.0(4)
C71 C51 C52 N52 -178.3(4)
C70 C51 C52 C53 171.2(5)
C55 N52 C52 C51 175.1(4)
Co2 N52 C52 C51 4.5(6)
C55 N52 C52 C53 -0.2(5)
Co2 N52 C52 C53 -170.7(3)
C51 C52 C53 C54 -173.9(4)
N52 C52 C53 C54 1.5(5)
C52 C53 C54 C55 -2.1(5)
C52 N52 C55 C56 178.2(5)
Co2 N52 C55 C56 -11.3(7)
C52 N52 C55 C54 -1.1(5)
Co2 N52 C55 C54 169.4(3)
C53 C54 C55 N52 2.1(5)
C53 C54 C55 C56 -177.3(5)
N52 C55 C56 C57 -1.6(8)
C54 C55 C56 C57 177.6(4)
N52 C55 C56 C77 179.7(4)
C54 C55 C56 C77 -1.0(7)
C55 C56 C57 N53 4.8(8)
C77 C56 C57 N53 -176.6(4)
C55 C56 C57 C58 -173.4(5)
C77 C56 C57 C58 5.3(7)
C60 N53 C57 C56 -179.5(4)
Co2 N53 C57 C56 5.2(7)
C60 N53 C57 C58 -1.2(5)
Co2 N53 C57 C58 -176.4(3)
C56 C57 C58 C59 179.0(4)
N53 C57 C58 C59 0.6(5)
C57 C58 C59 C60 0.2(5)
C57 N53 C60 C61 -175.7(4)
Co2 N53 C60 C61 -0.6(7)
C57 N53 C60 C59 1.3(5)
Co2 N53 C60 C59 176.5(3)
C58 C59 C60 C61 176.1(4)
C58 C59 C60 N53 -1.0(5)
N53 C60 C61 C62 -0.6(8)
C59 C60 C61 C62 -177.3(4)
N53 C60 C61 C83 172.6(4)
C59 C60 C61 C83 -4.1(7)
C60 C61 C62 N54 0.1(7)
C83 C61 C62 N54 -173.3(4)
C60 C61 C62 C63 175.6(4)
C83 C61 C62 C63 2.2(7)
C65 N54 C62 C61 171.8(4)
Co2 N54 C62 C61 1.6(7)
C65 N54 C62 C63 -4.2(5)
Co2 N54 C62 C63 -174.4(3)
C61 C62 C63 C64 -172.5(4)
N54 C62 C63 C64 3.6(5)
C62 C63 C64 C65 -1.3(5)
C62 N54 C65 C66 -178.1(4)
Co2 N54 C65 C66 -7.8(7)
C62 N54 C65 C64 3.4(5)
Co2 N54 C65 C64 173.7(3)
C63 C64 C65 N54 -1.3(5)
C63 C64 C65 C66 -179.8(5)
N54 C65 C66 C67 -7.7(8)
C64 C65 C66 C67 170.6(4)
N54 C65 C66 C89 168.4(4)
C64 C65 C66 C89 -13.2(7)
C65 C66 C67 N51 6.1(7)
C89 C66 C67 N51 -169.8(4)
C65 C66 C67 C68 -172.7(4)
C89 C66 C67 C68 11.4(7)
C70 N51 C67 C66 -179.9(4)
Co2 N51 C67 C66 10.7(7)
C70 N51 C67 C68 -1.0(5)
Co2 N51 C67 C68 -170.3(3)
C66 C67 C68 C69 178.3(4)
N51 C67 C68 C69 -0.7(5)
C67 C68 C69 C70 2.1(5)
C52 C51 C70 N51 2.5(7)
C71 C51 C70 N51 177.3(4)
C52 C51 C70 C69 -170.8(4)
C71 C51 C70 C69 4.0(7)
C67 N51 C70 C51 -171.9(4)
Co2 N51 C70 C51 -2.6(6)
C67 N51 C70 C69 2.3(5)
Co2 N51 C70 C69 171.6(3)
C68 C69 C70 C51 171.3(5)
C68 C69 C70 N51 -2.8(5)
C52 C51 C71 C76 94.2(5)
C70 C51 C71 C76 -80.9(6)
C52 C51 C71 C72 -83.9(6)
C70 C51 C71 C72 100.9(5)
C76 C71 C72 C73 -0.3(7)
C51 C71 C72 C73 177.9(4)
C71 C72 C73 C74 0.4(8)
C72 C73 C74 C75 -0.7(9)
C73 C74 C75 C76 1.0(8)
C72 C71 C76 C75 0.6(7)
C51 C71 C76 C75 -177.6(4)
C74 C75 C76 C71 -1.0(8)
C57 C56 C77 C82 64.5(6)
C55 C56 C77 C82 -116.8(5)
C57 C56 C77 C78 -112.6(5)
C55 C56 C77 C78 66.1(6)
C82 C77 C78 C79 0.7(6)
C56 C77 C78 C79 177.8(4)
C77 C78 C79 C80 -0.4(6)
C78 C79 C80 C81 -0.1(7)
C79 C80 C81 C82 0.4(7)
C78 C77 C82 C81 -0.4(7)
C56 C77 C82 C81 -177.6(4)
C80 C81 C82 C77 -0.1(7)
C62 C61 C83 C88 -85.9(5)
C60 C61 C83 C88 100.4(5)
C62 C61 C83 C84 92.1(5)
C60 C61 C83 C84 -81.5(5)
C88 C83 C84 C85 0.8(7)
C61 C83 C84 C85 -177.3(4)
C83 C84 C85 C86 -1.4(7)
C84 C85 C86 C87 1.1(7)
C85 C86 C87 C88 -0.3(7)
C86 C87 C88 C83 -0.2(7)
C84 C83 C88 C87 0.0(6)
C61 C83 C88 C87 178.1(4)
C67 C66 C89 C90 -72.5(6)
C65 C66 C89 C90 111.3(5)
C67 C66 C89 C94 108.5(5)
C65 C66 C89 C94 -67.7(6)
C94 C89 C90 C91 1.2(7)
C66 C89 C90 C91 -177.8(4)
C89 C90 C91 C92 0.2(7)
C90 C91 C92 C93 -1.7(8)
C91 C92 C93 C94 1.7(8)
C90 C89 C94 C93 -1.1(7)
C66 C89 C94 C93 177.9(4)
C92 C93 C94 C89 -0.3(7)
C112 C101 C102 C103 -0.2(7)
C101 C102 C103 C104 -0.4(7)
C101 C102 C103 C106 -176.8(4)
C102 C103 C104 C105 0.4(7)
C106 C103 C104 C105 176.7(4)
C103 C104 C105 C112 0.1(7)
C102 C103 C106 C111 137.1(4)
C104 C103 C106 C111 -39.1(6)
C102 C103 C106 C123 -96.3(5)
C104 C103 C106 C123 87.4(5)
N54 Co2 C107 C111 -53.2(4)
N52 Co2 C107 C111 126.8(4)
N53 Co2 C107 C111 37.0(4)
N51 Co2 C107 C111 -142.3(4)
N54 Co2 C107 C108 121.1(4)
N52 Co2 C107 C108 -58.8(4)
N53 Co2 C107 C108 -148.7(3)
N51 Co2 C107 C108 32.0(4)
C110 O102 C108 O101 3.0(6)
C110 O102 C108 C107 -177.9(4)
C111 C107 C108 O101 -109.1(5)
Co2 C107 C108 O101 76.5(5)
C111 C107 C108 O102 71.9(5)
Co2 C107 C108 O102 -102.6(4)
C108 O102 C110 C109 -178.0(4)
C108 C107 C111 C106 -1.0(7)
Co2 C107 C111 C106 173.1(3)
C103 C106 C111 C107 -102.3(5)
C123 C106 C111 C107 127.8(4)
C102 C101 C112 C105 0.7(8)
C104 C105 C112 C101 -0.7(8)
N1 Co1 C121 C122 -120.3(4)
N3 Co1 C121 C122 59.5(4)
N4 Co1 C121 C122 -31.3(4)
N2 Co1 C121 C122 149.2(4)
N1 Co1 C121 C131 58.1(3)
N3 Co1 C121 C131 -122.1(3)
N4 Co1 C121 C131 147.1(3)
N2 Co1 C121 C131 -32.4(3)
C131 C121 C122 C123 0.8(7)
Co1 C121 C122 C123 179.1(3)
C121 C122 C123 C124 -120.6(5)
C121 C122 C123 C106 109.7(4)
C111 C106 C123 C124 66.7(5)
C103 C106 C123 C124 -60.6(5)
C111 C106 C123 C122 -165.5(4)
C103 C106 C123 C122 67.3(5)
C122 C123 C124 C125 130.5(4)
C106 C123 C124 C125 -103.3(5)
C122 C123 C124 C129 -46.3(6)
C106 C123 C124 C129 79.9(5)
C129 C124 C125 C126 0.5(7)
C123 C124 C125 C126 -176.5(4)
C124 C125 C126 C127 1.0(8)
C125 C126 C127 C128 -2.2(8)
C126 C127 C128 C129 2.0(8)
C127 C128 C129 C124 -0.5(8)
C125 C124 C129 C128 -0.8(7)
C123 C124 C129 C128 176.2(4)
C133 O121 C131 O122 6.2(7)
C133 O121 C131 C121 -174.2(4)
C122 C121 C131 O122 98.6(6)
Co1 C121 C131 O122 -79.8(5)
C122 C121 C131 O121 -81.0(5)
Co1 C121 C131 O121 100.6(4)
C131 O121 C133 C132 -86.7(7)
